data_2008825
loop_
_publ_author_name
'Becker, Michael'
'Jansen, Martin'

_publ_section_title
;
 2-Amino-4,6-dimethyl-1,3,5-triazine
;
_journal_issue 8
_journal_name_full 'Acta Crystallographica Section C'
_journal_page_first IUC9900094
_journal_paper_doi 10.1107/S0108270199099060
_journal_volume 55
_journal_year 1999
_chemical_formula_moiety 'C5 H8 N4'
_chemical_formula_sum 'C5 H8 N4'
_chemical_formula_weight 124.14
_chemical_name_systematic '[2-Amino-4,6-dimethyl-1,3,5-triazine]'
_space_group_IT_number 14
_symmetry_cell_setting monoclinic
_symmetry_space_group_name_Hall '-P 2yn'
_symmetry_space_group_name_H-M 'P 1 21/n 1'
_cell_angle_alpha 90.00(2)
_cell_angle_beta 99.40(2)
_cell_angle_gamma 90.00(2)
_cell_formula_units_Z 4
_cell_length_a 7.4640(16)
_cell_length_b 7.8500(19)
_cell_length_c 11.778(4)
_cell_measurement_reflns_used 25
_cell_measurement_temperature 293(2)
_cell_measurement_theta_max 25
_cell_measurement_theta_min 0
_cell_volume 680.8(3)
_computing_cell_refinement 'CAD-4 Software'
_computing_data_collection 'CAD-4 Software (Enraf-Nonius, 1989)'
_computing_structure_refinement 'SHELX97 (Sheldrick, 1997)'
_computing_structure_solution 'SHELX97 (Sheldrick, 1997)'
_diffrn_ambient_temperature 293(2)
_diffrn_measured_fraction_theta_full 1.000
_diffrn_measured_fraction_theta_max 1.000
_diffrn_measurement_device_type 'Enraf Nonius CAD-4'
_diffrn_measurement_method \w-\q
_diffrn_radiation_monochromator graphite
_diffrn_radiation_source 'fine-focus sealed tube'
_diffrn_radiation_type MoK\a
_diffrn_radiation_wavelength 0.71079
_diffrn_reflns_av_R_equivalents 0.009
_diffrn_reflns_av_sigmaI/netI 0.0141
_diffrn_reflns_limit_h_max 8
_diffrn_reflns_limit_h_min -8
_diffrn_reflns_limit_k_max 9
_diffrn_reflns_limit_k_min -1
_diffrn_reflns_limit_l_max 13
_diffrn_reflns_limit_l_min -13
_diffrn_reflns_number 2483
_diffrn_reflns_theta_full 24.97
_diffrn_reflns_theta_max 24.97
_diffrn_reflns_theta_min 3.02
_diffrn_standards_decay_% 0
_diffrn_standards_interval_count 300
_diffrn_standards_number 3
_exptl_absorpt_coefficient_mu 0.082
_exptl_absorpt_correction_type none
_exptl_crystal_colour colourless
_exptl_crystal_density_diffrn 1.211
_exptl_crystal_density_method 'not measured'
_exptl_crystal_description prism
_exptl_crystal_F_000 264
_exptl_crystal_size_max 0.8
_exptl_crystal_size_mid 0.5
_exptl_crystal_size_min 0.42
_refine_diff_density_max 0.597
_refine_diff_density_min -0.446
_refine_ls_extinction_method none
_refine_ls_goodness_of_fit_ref 1.113
_refine_ls_hydrogen_treatment mixed
_refine_ls_matrix_type full
_refine_ls_number_parameters 114
_refine_ls_number_reflns 1191
_refine_ls_number_restraints 0
_refine_ls_restrained_S_all 1.113
_refine_ls_R_factor_all 0.074
_refine_ls_R_factor_gt 0.064
_refine_ls_shift/su_max <0.001
_refine_ls_shift/su_mean 0.000
_refine_ls_structure_factor_coef Fsqd
_refine_ls_weighting_details 'calc w = 1/[\s^2^(Fo^2^)+(0.1149P)^2^+0.4188P] where P = (Fo^2^+2Fc^2^)/3'
_refine_ls_weighting_scheme calc
_refine_ls_wR_factor_ref 0.205
_reflns_number_gt 1005
_reflns_number_total 1191
_reflns_threshold_expression I>2\s(I)
_cod_data_source_file qa0130.cif
_cod_data_source_block IUC9900094
_cod_original_sg_symbol_H-M 'P 21/n'
_cod_database_code 2008825

loop_
_symmetry_equiv_pos_as_xyz
'x, y, z'
'x+1/2, -y+1/2, z+1/2'
'-x, -y, -z'
'-x-1/2, y-1/2, -z-1/2'

loop_
_atom_site_label
_atom_site_fract_x
_atom_site_fract_y
_atom_site_fract_z
_atom_site_U_iso_or_equiv
_atom_site_adp_type
_atom_site_calc_flag
_atom_site_refinement_flags
_atom_site_occupancy
_atom_site_disorder_assembly
_atom_site_disorder_group
_atom_site_type_symbol
N1 0.7746(3) 0.4358(3) 0.41441(17) 0.0386(6) Uani d . 1 . . N
N2 0.8861(4) 0.3480(4) 0.5969(2) 0.0549(8) Uani d . 1 . . N
N3 0.4808(3) 0.3544(3) 0.31912(17) 0.0404(6) Uani d . 1 . . N
C1 0.6399(3) 0.4320(3) 0.3242(2) 0.0379(6) Uani d . 1 . . C
N4 0.5830(3) 0.2648(3) 0.5123(2) 0.0575(7) Uani d . 1 . . N
C4 0.4530(3) 0.2718(3) 0.4158(2) 0.0394(6) Uani d . 1 . . C
C2 0.7486(3) 0.3494(3) 0.5085(2) 0.0383(6) Uani d . 1 . . C
C5 0.6743(5) 0.5239(5) 0.2188(3) 0.0597(9) Uani d . 1 . . C
C6 0.2710(4) 0.1888(5) 0.4098(3) 0.0581(8) Uani d . 1 . . C
H1 0.884(4) 0.291(4) 0.642(3) 0.052(10) Uiso d . 1 . . H
H2 0.984(5) 0.396(4) 0.594(3) 0.054(9) Uiso d . 1 . . H
H3 0.274(6) 0.121(6) 0.465(4) 0.087(13) Uiso d . 1 . . H
H4 0.591(6) 0.480(5) 0.147(4) 0.083(11) Uiso d . 1 . . H
H5 0.244(5) 0.114(5) 0.349(4) 0.082(12) Uiso d . 1 . . H
H6 0.186(5) 0.281(5) 0.402(3) 0.071(10) Uiso d . 1 . . H
H7 0.799(6) 0.508(5) 0.212(3) 0.075(10) Uiso d . 1 . . H
H8 0.635(6) 0.639(7) 0.222(4) 0.113(17) Uiso d . 1 . . H

loop_
_atom_site_aniso_label
_atom_site_aniso_U_11
_atom_site_aniso_U_22
_atom_site_aniso_U_33
_atom_site_aniso_U_12
_atom_site_aniso_U_13
_atom_site_aniso_U_23
N1 0.0324(11) 0.0441(12) 0.0376(11) 0.0008(8) 0.0003(8) 0.0008(8)
N2 0.0416(14) 0.0755(19) 0.0436(14) -0.0051(12) -0.0049(10) 0.0188(13)
N3 0.0343(11) 0.0452(12) 0.0402(12) 0.0020(9) 0.0020(8) 0.0049(9)
C1 0.0324(12) 0.0410(13) 0.0384(13) -0.0018(9) 0.0007(9) 0.0023(10)
N4 0.0565(15) 0.0576(15) 0.0588(15) -0.0004(12) 0.0109(12) -0.0008(11)
C4 0.0354(13) 0.0401(13) 0.0425(13) 0.0013(10) 0.0057(10) 0.0061(10)
C2 0.0345(12) 0.0409(12) 0.0383(13) -0.0047(10) 0.0019(9) 0.0010(10)
C5 0.0482(17) 0.081(2) 0.0466(16) 0.0107(16) -0.0022(13) -0.0166(15)
C6 0.0463(17) 0.063(2) 0.066(2) 0.0150(15) 0.0098(14) 0.0024(17)

loop_
_atom_type_symbol
_atom_type_description
_atom_type_scat_dispersion_real
_atom_type_scat_dispersion_imag
_atom_type_scat_source
H H 0.0000 0.0000 'International Tables Vol C Tables 4.2.6.8 and 6.1.1.4'
C C 0.0033 0.0016 'International Tables Vol C Tables 4.2.6.8 and 6.1.1.4'
N N 0.0061 0.0033 'International Tables Vol C Tables 4.2.6.8 and 6.1.1.4'

loop_
_geom_angle_atom_site_label_1
_geom_angle_atom_site_label_2
_geom_angle_atom_site_label_3
_geom_angle
C1 N1 C2 117.0(2)
C2 N2 H1 119(3)
C2 N2 H2 122(2)
H1 N2 H2 117(4)
C1 N3 C4 116.1(2)
N3 C1 N1 126.6(2)
N3 C1 C5 117.3(2)
N1 C1 C5 116.1(2)
C4 N4 C2 117.4(2)
N3 C4 N4 122.1(2)
N3 C4 C6 115.5(2)
N4 C4 C6 122.4(3)
N2 C2 N1 116.8(2)
N2 C2 N4 122.5(3)
N1 C2 N4 120.7(2)
C1 C5 H4 111(2)
C1 C5 H7 108(2)
H4 C5 H7 111(3)
C1 C5 H8 109(3)
H4 C5 H8 102(4)
H7 C5 H8 116(4)
C4 C6 H3 109(3)
C4 C6 H5 113(2)
H3 C6 H5 100(4)
C4 C6 H6 105(2)
H3 C6 H6 119(3)
H5 C6 H6 110(3)

loop_
_geom_bond_atom_site_label_1
_geom_bond_atom_site_label_2
_geom_bond_site_symmetry_2
_geom_bond_distance
_geom_bond_publ_flag
N1 C1 . 1.338(3) ?
N1 C2 . 1.341(3) ?
N2 C2 . 1.337(3) ?
N2 H1 . 0.70(4) ?
N2 H2 . 0.83(4) ?
N3 C1 . 1.327(3) ?
N3 C4 . 1.356(3) ?
C1 C5 . 1.494(4) ?
N4 C4 . 1.370(4) ?
N4 C2 . 1.410(3) ?
C4 C6 . 1.498(4) ?
C5 H4 . 1.02(4) ?
C5 H7 . 0.96(4) ?
C5 H8 . 0.95(6) ?
C6 H3 . 0.84(4) ?
C6 H5 . 0.92(4) ?
C6 H6 . 0.96(4) ?

loop_
_cod_related_entry_id
_cod_related_entry_database
_cod_related_entry_code
1 ChemSpider 15041
